data_2215758
loop_
_publ_author_name
'Hai-Yan Liu'
'Ji-Cheng Ma'
'Jin Yang'

_publ_section_title <i>catena</i>-Poly[silver(I)-\m-4-aminobenzenesulfonato-\m-2,3-diethylpyrazine]
_journal_coeditor_code BG2112
_journal_issue 11
_journal_name_full 'Acta Crystallographica Section E'
_journal_page_first m2707
_journal_page_last m2707
_journal_paper_doi 10.1107/S160053680704901X
_journal_volume 63
_journal_year 2007
_chemical_formula_iupac '[Ag (C6 H6 N O3 S) (C8 H8 N2)]'
_chemical_formula_moiety 'C14 H18 Ag N3 O3 S'
_chemical_formula_sum 'C14 H18 Ag N3 O3 S'
_chemical_formula_weight 416.24
_chemical_name_systematic
;
catena-Poly[silver(I)-\m-4-aminobenzenesulfonato-\m-2,3-diethylpyrazine]
;
_space_group_IT_number 29
_symmetry_cell_setting orthorhombic
_symmetry_space_group_name_Hall 'P 2c -2ac'
_symmetry_space_group_name_H-M 'P c a 21'
_atom_sites_solution_hydrogens geom
_atom_sites_solution_primary direct
_atom_sites_solution_secondary difmap
_audit_creation_method SHELXL-97
_cell_angle_alpha 90.00
_cell_angle_beta 90.00
_cell_angle_gamma 90.00
_cell_formula_units_Z 4
_cell_length_a 8.6095(17)
_cell_length_b 12.322(3)
_cell_length_c 14.342(3)
_cell_measurement_reflns_used 11246
_cell_measurement_temperature 293(2)
_cell_measurement_theta_max 27.48
_cell_measurement_theta_min 3.01
_cell_volume 1521.5(6)
_computing_cell_refinement 'PROCESS-AUTO (Rigaku, 1998)'
_computing_data_collection 'PROCESS-AUTO (Rigaku, 1998)'
_computing_data_reduction 'PROCESS-AUTO (Rigaku, 1998)'
_computing_molecular_graphics 'SHELXTL-Plus (Sheldrick, 1990)'
_computing_publication_material 'SHELXL97 (Sheldrick, 1997)'
_computing_structure_refinement 'SHELXL97 (Sheldrick, 1997)'
_computing_structure_solution 'SHELXS97 (Sheldrick, 1997)'
_diffrn_ambient_temperature 293(2)
_diffrn_detector_area_resol_mean 10.0
_diffrn_measured_fraction_theta_full 0.997
_diffrn_measured_fraction_theta_max 0.997
_diffrn_measurement_device_type 'Rigaku R-AXIS RAPID CCD'
_diffrn_measurement_method \w
_diffrn_radiation_monochromator graphite
_diffrn_radiation_source 'rotating anode'
_diffrn_radiation_type MoK\a
_diffrn_radiation_wavelength 0.71073
_diffrn_reflns_av_R_equivalents 0.0403
_diffrn_reflns_av_sigmaI/netI 0.0363
_diffrn_reflns_limit_h_max 11
_diffrn_reflns_limit_h_min -11
_diffrn_reflns_limit_k_max 15
_diffrn_reflns_limit_k_min -15
_diffrn_reflns_limit_l_max 18
_diffrn_reflns_limit_l_min -18
_diffrn_reflns_number 13887
_diffrn_reflns_theta_full 27.46
_diffrn_reflns_theta_max 27.46
_diffrn_reflns_theta_min 3.22
_diffrn_standards_decay_% 0
_diffrn_standards_interval_count 0
_diffrn_standards_interval_time 0
_diffrn_standards_number 0
_exptl_absorpt_coefficient_mu 1.478
_exptl_absorpt_correction_T_max 0.779
_exptl_absorpt_correction_T_min 0.626
_exptl_absorpt_correction_type multi-scan
_exptl_absorpt_process_details '(ABSCOR; Higashi, 1995)'
_exptl_crystal_colour colourless
_exptl_crystal_density_diffrn 1.817
_exptl_crystal_density_method 'not measured'
_exptl_crystal_description block
_exptl_crystal_F_000 840
_exptl_crystal_size_max 0.31
_exptl_crystal_size_mid 0.22
_exptl_crystal_size_min 0.17
_refine_diff_density_max 0.679
_refine_diff_density_min -0.312
_refine_ls_abs_structure_details 'Flack (1983)'
_refine_ls_abs_structure_Flack 0.02(4)
_refine_ls_extinction_method none
_refine_ls_goodness_of_fit_ref 1.053
_refine_ls_hydrogen_treatment mixed
_refine_ls_matrix_type full
_refine_ls_number_parameters 207
_refine_ls_number_reflns 3443
_refine_ls_number_restraints 3
_refine_ls_restrained_S_all 1.053
_refine_ls_R_factor_all 0.0458
_refine_ls_R_factor_gt 0.0336
_refine_ls_shift/su_max 0.001
_refine_ls_shift/su_mean 0.000
_refine_ls_structure_factor_coef Fsqd
_refine_ls_weighting_details 'calc w=1/[\s^2^(Fo^2^)+(0.0361P)^2^+0.2752P] where P=(Fo^2^+2Fc^2^)/3'
_refine_ls_weighting_scheme calc
_refine_ls_wR_factor_gt 0.0736
_refine_ls_wR_factor_ref 0.0792
_reflns_number_gt 2756
_reflns_number_total 3443
_reflns_threshold_expression I>2\s(I)
_cod_data_source_file bg2112.cif
_cod_data_source_block I
_cod_original_cell_volume 1521.5(5)
_cod_database_code 2215758
_cod_database_fobs_code 2215758

loop_
_symmetry_equiv_pos_as_xyz
'x, y, z'
'-x, -y, z+1/2'
'x+1/2, -y, z'
'-x+1/2, y, z+1/2'

loop_
_atom_site_type_symbol
_atom_site_label
_atom_site_fract_x
_atom_site_fract_y
_atom_site_fract_z
_atom_site_U_iso_or_equiv
_atom_site_adp_type
_atom_site_calc_flag
_atom_site_refinement_flags
_atom_site_occupancy
Ag Ag1 0.75241(4) 0.26431(3) 0.84998(7) 0.04695(10) Uani d . 1
N N2 0.7161(4) 0.2166(3) 0.6974(3) 0.0320(8) Uani d . 1
N N3 0.5572(4) 0.3870(4) 0.8990(2) 0.0418(9) Uani d D 1
C C2 0.3331(4) 0.3028(3) 1.1066(3) 0.0314(7) Uani d . 1
H H2 0.2491 0.2583 1.1208 0.038 Uiso calc R 1
C C1 0.4096(4) 0.3569(4) 1.1770(2) 0.0309(9) Uani d . 1
C C5 0.5817(5) 0.4358(4) 1.0639(3) 0.0370(10) Uani d . 1
H H5 0.6650 0.4808 1.0493 0.044 Uiso calc R 1
C C4 0.5046(4) 0.3807(3) 0.9936(3) 0.0329(8) Uani d . 1
C C3 0.3805(4) 0.3143(4) 1.0149(3) 0.0335(10) Uani d . 1
H H3 0.3287 0.2773 0.9677 0.040 Uiso calc R 1
C C15 0.6074(5) 0.2709(4) 0.6484(3) 0.0379(12) Uani d . 1
H H15 0.5352 0.3134 0.6800 0.046 Uiso calc R 1
C C16 0.8158(4) 0.1530(4) 0.6489(3) 0.0297(9) Uani d . 1
C C17 0.9340(5) 0.0913(4) 0.7056(3) 0.0369(10) Uani d . 1
H H17A 1.0324 0.0920 0.6727 0.044 Uiso calc R 1
H H17B 0.9489 0.1284 0.7646 0.044 Uiso calc R 1
C C18 0.8893(6) -0.0230(5) 0.7244(4) 0.0603(15) Uani d . 1
H H18A 0.9691 -0.0576 0.7606 0.090 Uiso calc R 1
H H18B 0.8766 -0.0609 0.6664 0.090 Uiso calc R 1
H H18C 0.7933 -0.0245 0.7584 0.090 Uiso calc R 1
C C6 0.5349(5) 0.4242(4) 1.1560(3) 0.0360(10) Uani d . 1
H H6 0.5868 0.4610 1.2032 0.043 Uiso calc R 1
O O2 0.2572(3) 0.4407(3) 1.3140(2) 0.0509(8) Uani d . 1
O O3 0.4825(3) 0.3370(3) 1.3513(2) 0.0602(9) Uani d . 1
O O1 0.2466(4) 0.2486(3) 1.2958(3) 0.0693(14) Uani d . 1
S S1 0.34471(10) 0.34335(8) 1.29348(7) 0.0329(2) Uani d . 1
C C10 0.6010(5) 0.2649(4) 0.5534(3) 0.0349(11) Uani d . 1
H H10 0.5247 0.3036 0.5217 0.042 Uiso calc R 1
N N1 0.7017(4) 0.2050(4) 0.5049(3) 0.0334(8) Uani d . 1
C C11 0.8082(5) 0.1482(4) 0.5518(3) 0.0325(10) Uani d . 1
C C12 0.9145(5) 0.0780(4) 0.4936(3) 0.0429(11) Uani d . 1
H H12A 1.0060 0.0605 0.5301 0.051 Uiso calc R 1
H H12B 0.9483 0.1193 0.4397 0.051 Uiso calc R 1
C C13 0.8404(7) -0.0264(5) 0.4606(4) 0.0612(15) Uani d . 1
H H13A 0.9143 -0.0670 0.4246 0.092 Uiso calc R 1
H H13B 0.7516 -0.0098 0.4227 0.092 Uiso calc R 1
H H13C 0.8084 -0.0684 0.5135 0.092 Uiso calc R 1
H HN1 0.475(3) 0.378(4) 0.866(3) 0.054(15) Uiso d D 1
H HN2 0.605(5) 0.447(2) 0.895(4) 0.064(17) Uiso d D 1

loop_
_atom_site_aniso_label
_atom_site_aniso_U_11
_atom_site_aniso_U_22
_atom_site_aniso_U_33
_atom_site_aniso_U_12
_atom_site_aniso_U_13
_atom_site_aniso_U_23
Ag1 0.04408(15) 0.0751(2) 0.02168(13) -0.00020(18) 0.00003(12) -0.0028(3)
N2 0.0346(16) 0.039(2) 0.0222(18) 0.0021(16) -0.0005(16) 0.0016(16)
N3 0.040(2) 0.058(3) 0.0277(17) 0.0066(18) 0.0032(16) 0.0097(17)
C2 0.0300(16) 0.0350(19) 0.0292(18) -0.0006(13) 0.000(2) 0.0033(19)
C1 0.0307(18) 0.038(3) 0.0240(17) 0.0030(16) 0.0004(14) -0.0017(17)
C5 0.035(2) 0.033(3) 0.043(2) -0.0019(18) 0.0019(19) 0.0040(18)
C4 0.0346(19) 0.037(2) 0.0274(17) 0.0097(17) 0.0035(16) 0.0046(17)
C3 0.0314(19) 0.042(3) 0.027(2) 0.0023(17) -0.0059(16) -0.0020(18)
C15 0.032(2) 0.051(4) 0.030(2) 0.009(2) 0.001(2) -0.004(2)
C16 0.028(2) 0.035(3) 0.0264(19) 0.0024(19) -0.0020(17) -0.0008(18)
C17 0.035(2) 0.039(3) 0.037(2) 0.0042(18) -0.0093(19) 0.0038(19)
C18 0.070(3) 0.044(3) 0.067(3) 0.000(3) -0.022(3) 0.017(3)
C6 0.039(2) 0.036(3) 0.034(2) 0.0005(18) -0.0047(18) -0.0021(18)
O2 0.0565(18) 0.057(2) 0.0394(16) 0.0259(15) 0.0059(13) -0.0043(14)
O3 0.0433(15) 0.109(3) 0.0280(14) 0.0254(17) -0.0057(14) 0.007(2)
O1 0.109(4) 0.060(3) 0.039(2) -0.040(2) 0.027(2) -0.0145(15)
S1 0.0359(4) 0.0391(5) 0.0235(4) 0.0027(4) -0.0001(4) -0.0027(4)
C10 0.032(2) 0.041(3) 0.032(2) 0.008(2) -0.0043(18) 0.0017(19)
N1 0.0310(16) 0.044(2) 0.0247(19) -0.0011(18) 0.0029(17) 0.0011(17)
C11 0.031(2) 0.036(3) 0.031(2) -0.003(2) 0.0013(17) 0.0013(18)
C12 0.034(2) 0.056(3) 0.039(2) 0.003(2) 0.0070(19) -0.007(2)
C13 0.060(3) 0.064(4) 0.060(3) -0.005(3) 0.011(3) -0.028(3)

loop_
_atom_type_symbol
_atom_type_description
_atom_type_scat_dispersion_real
_atom_type_scat_dispersion_imag
_atom_type_scat_source
C C 0.0033 0.0016 'International Tables Vol C Tables 4.2.6.8 and 6.1.1.4'
H H 0.0000 0.0000 'International Tables Vol C Tables 4.2.6.8 and 6.1.1.4'
N N 0.0061 0.0033 'International Tables Vol C Tables 4.2.6.8 and 6.1.1.4'
O O 0.0106 0.0060 'International Tables Vol C Tables 4.2.6.8 and 6.1.1.4'
S S 0.1246 0.1234 'International Tables Vol C Tables 4.2.6.8 and 6.1.1.4'
Ag Ag -0.8971 1.1015 'International Tables Vol C Tables 4.2.6.8 and 6.1.1.4'

loop_
_geom_angle_atom_site_label_1
_geom_angle_atom_site_label_2
_geom_angle_atom_site_label_3
_geom_angle_site_symmetry_1
_geom_angle_site_symmetry_3
_geom_angle
N2 Ag1 N3 . . 110.54(13)
N2 Ag1 N1 . 4_655 147.11(11)
N3 Ag1 N1 . 4_655 92.12(13)
N2 Ag1 O3 . 4_654 103.22(13)
N3 Ag1 O3 . 4_654 115.15(14)
N1 Ag1 O3 4_655 4_654 87.14(12)
C15 N2 C16 . . 117.3(4)
C15 N2 Ag1 . . 117.8(3)
C16 N2 Ag1 . . 123.6(3)
C4 N3 Ag1 . . 118.1(3)
C4 N3 HN1 . . 104(3)
Ag1 N3 HN1 . . 110(3)
C4 N3 HN2 . . 105(4)
Ag1 N3 HN2 . . 101(4)
HN1 N3 HN2 . . 118(5)
C1 C2 C3 . . 120.4(4)
C1 C2 H2 . . 119.8
C3 C2 H2 . . 119.8
C2 C1 C6 . . 119.9(3)
C2 C1 S1 . . 119.7(3)
C6 C1 S1 . . 120.4(3)
C4 C5 C6 . . 120.2(4)
C4 C5 H5 . . 119.9
C6 C5 H5 . . 119.9
C3 C4 C5 . . 120.0(4)
C3 C4 N3 . . 119.2(4)
C5 C4 N3 . . 120.7(4)
C4 C3 C2 . . 120.0(4)
C4 C3 H3 . . 120.0
C2 C3 H3 . . 120.0
N2 C15 C10 . . 121.4(5)
N2 C15 H15 . . 119.3
C10 C15 H15 . . 119.3
N2 C16 C11 . . 120.5(5)
N2 C16 C17 . . 116.2(3)
C11 C16 C17 . . 123.3(5)
C18 C17 C16 . . 113.7(4)
C18 C17 H17A . . 108.8
C16 C17 H17A . . 108.8
C18 C17 H17B . . 108.8
C16 C17 H17B . . 108.8
H17A C17 H17B . . 107.7
C17 C18 H18A . . 109.5
C17 C18 H18B . . 109.5
H18A C18 H18B . . 109.5
C17 C18 H18C . . 109.5
H18A C18 H18C . . 109.5
H18B C18 H18C . . 109.5
C5 C6 C1 . . 119.5(4)
C5 C6 H6 . . 120.2
C1 C6 H6 . . 120.2
S1 O3 Ag1 . 4_655 141.0(2)
O1 S1 O2 . . 111.2(2)
O1 S1 O3 . . 115.0(3)
O2 S1 O3 . . 110.8(2)
O1 S1 C1 . . 106.5(2)
O2 S1 C1 . . 106.1(2)
O3 S1 C1 . . 106.67(18)
N1 C10 C15 . . 121.6(5)
N1 C10 H10 . . 119.2
C15 C10 H10 . . 119.2
C10 N1 C11 . . 118.3(4)
C10 N1 Ag1 . 4_654 115.2(3)
C11 N1 Ag1 . 4_654 121.2(3)
N1 C11 C16 . . 120.8(5)
N1 C11 C12 . . 116.0(4)
C16 C11 C12 . . 123.2(5)
C11 C12 C13 . . 113.8(4)
C11 C12 H12A . . 108.8
C13 C12 H12A . . 108.8
C11 C12 H12B . . 108.8
C13 C12 H12B . . 108.8
H12A C12 H12B . . 107.7
C12 C13 H13A . . 109.5
C12 C13 H13B . . 109.5
H13A C13 H13B . . 109.5
C12 C13 H13C . . 109.5
H13A C13 H13C . . 109.5
H13B C13 H13C . . 109.5

loop_
_geom_bond_atom_site_label_1
_geom_bond_atom_site_label_2
_geom_bond_site_symmetry_2
_geom_bond_distance
_geom_bond_publ_flag
Ag1 N2 . 2.287(4) y
Ag1 N3 . 2.367(4) y
Ag1 N1 4_655 2.372(4) y
Ag1 O3 4_654 2.451(3) y
N2 C15 . 1.348(6) ?
N2 C16 . 1.355(6) ?
N3 C4 . 1.432(5) ?
N3 HN1 . 0.86(3) ?
N3 HN2 . 0.85(3) ?
C2 C1 . 1.378(5) ?
C2 C3 . 1.384(6) ?
C2 H2 . 0.9300 ?
C1 C6 . 1.393(6) ?
C1 S1 . 1.769(4) ?
C5 C4 . 1.385(6) ?
C5 C6 . 1.388(6) ?
C5 H5 . 0.9300 ?
C4 C3 . 1.380(6) ?
C3 H3 . 0.9300 ?
C15 C10 . 1.367(5) ?
C15 H15 . 0.9300 ?
C16 C11 . 1.395(4) ?
C16 C17 . 1.508(6) ?
C17 C18 . 1.486(7) ?
C17 H17A . 0.9700 ?
C17 H17B . 0.9700 ?
C18 H18A . 0.9600 ?
C18 H18B . 0.9600 ?
C18 H18C . 0.9600 ?
C6 H6 . 0.9300 ?
O2 S1 . 1.446(3) ?
O3 S1 . 1.450(3) ?
O3 Ag1 4_655 2.451(3) ?
O1 S1 . 1.441(3) ?
C10 N1 . 1.334(6) ?
C10 H10 . 0.9300 ?
N1 C11 . 1.335(6) ?
N1 Ag1 4_654 2.372(4) ?
C11 C12 . 1.510(6) ?
C12 C13 . 1.512(7) ?
C12 H12A . 0.9700 ?
C12 H12B . 0.9700 ?
C13 H13A . 0.9600 ?
C13 H13B . 0.9600 ?
C13 H13C . 0.9600 ?

loop_
_geom_hbond_atom_site_label_D
_geom_hbond_atom_site_label_H
_geom_hbond_atom_site_label_A
_geom_hbond_site_symmetry_A
_geom_hbond_distance_DH
_geom_hbond_distance_HA
_geom_hbond_distance_DA
_geom_hbond_angle_DHA
N3 HN2 O2 2_664 0.85(3) 2.16(3) 2.923(6) 149(5)
N3 HN1 O2 4_554 0.86(3) 2.27(3) 3.042(5) 150(4)

loop_
_geom_torsion_atom_site_label_1
_geom_torsion_atom_site_label_2
_geom_torsion_atom_site_label_3
_geom_torsion_atom_site_label_4
_geom_torsion_site_symmetry_1
_geom_torsion_site_symmetry_4
_geom_torsion
N3 Ag1 N2 C15 . . 8.8(4)
N1 Ag1 N2 C15 4_655 . 139.5(3)
O3 Ag1 N2 C15 4_654 . -114.9(3)
N3 Ag1 N2 C16 . . 175.5(4)
N1 Ag1 N2 C16 4_655 . -53.8(5)
O3 Ag1 N2 C16 4_654 . 51.8(4)
N2 Ag1 N3 C4 . . 145.8(3)
N1 Ag1 N3 C4 4_655 . -9.9(3)
O3 Ag1 N3 C4 4_654 . -97.7(3)
C3 C2 C1 C6 . . 0.4(6)
C3 C2 C1 S1 . . 178.7(3)
C6 C5 C4 C3 . . 0.3(7)
C6 C5 C4 N3 . . -176.3(4)
Ag1 N3 C4 C3 . . -90.5(4)
Ag1 N3 C4 C5 . . 86.1(5)
C5 C4 C3 C2 . . 0.0(6)
N3 C4 C3 C2 . . 176.7(4)
C1 C2 C3 C4 . . -0.3(6)
C16 N2 C15 C10 . . -2.1(8)
Ag1 N2 C15 C10 . . 165.5(5)
C15 N2 C16 C11 . . 2.3(8)
Ag1 N2 C16 C11 . . -164.4(4)
C15 N2 C16 C17 . . -178.7(4)
Ag1 N2 C16 C17 . . 14.5(6)
N2 C16 C17 C18 . . 98.0(5)
C11 C16 C17 C18 . . -83.1(6)
C4 C5 C6 C1 . . -0.2(7)
C2 C1 C6 C5 . . -0.1(7)
S1 C1 C6 C5 . . -178.4(4)
Ag1 O3 S1 O1 4_655 . 82.1(4)
Ag1 O3 S1 O2 4_655 . -150.8(3)
Ag1 O3 S1 C1 4_655 . -35.7(4)
C2 C1 S1 O1 . . 17.3(4)
C6 C1 S1 O1 . . -164.4(4)
C2 C1 S1 O2 . . -101.3(4)
C6 C1 S1 O2 . . 77.0(4)
C2 C1 S1 O3 . . 140.5(3)
C6 C1 S1 O3 . . -41.2(4)
N2 C15 C10 N1 . . 0.1(9)
C15 C10 N1 C11 . . 1.5(8)
C15 C10 N1 Ag1 . 4_654 -153.2(5)
C10 N1 C11 C16 . . -1.2(8)
Ag1 N1 C11 C16 4_654 . 151.9(4)
C10 N1 C11 C12 . . 177.5(4)
Ag1 N1 C11 C12 4_654 . -29.4(6)
N2 C16 C11 N1 . . -0.7(9)
C17 C16 C11 N1 . . -179.6(4)
N2 C16 C11 C12 . . -179.3(4)
C17 C16 C11 C12 . . 1.9(9)
N1 C11 C12 C13 . . -77.5(6)
C16 C11 C12 C13 . . 101.2(6)
